data_4076487
loop_
_publ_author_name
'Yang, Ying'
'Zhao, Na'
'Zhu, Hongping'
'Roesky, Herbert W.'

_publ_section_title
;
 Syntheses and Reactions of Derivatives of
 (Pyrrolylaldiminato)germanium(II) and -Aluminum(III)
;
_journal_issue 5
_journal_name_full Organometallics
_journal_page_first 1958
_journal_paper_doi 10.1021/om201252k
_journal_volume 31
_journal_year 2012
_chemical_formula_sum 'C33 H47 Ge N3'
_chemical_formula_weight 558.33
_chemical_name_common LGeN(H)Ar
_space_group_IT_number 2
_symmetry_cell_setting triclinic
_symmetry_space_group_name_Hall '-P 1'
_symmetry_space_group_name_H-M 'P -1'
_atom_sites_solution_hydrogens geom
_atom_sites_solution_primary direct
_atom_sites_solution_secondary difmap
_audit_creation_method SHELXL-97
_cell_angle_alpha 107.827(3)
_cell_angle_beta 113.792(3)
_cell_angle_gamma 91.080(2)
_cell_formula_units_Z 8
_cell_length_a 18.4395(5)
_cell_length_b 18.7543(6)
_cell_length_c 21.2127(7)
_cell_measurement_reflns_used 25070
_cell_measurement_temperature 173(2)
_cell_measurement_theta_max 62.0458
_cell_measurement_theta_min 3.3391
_cell_volume 6304.2(4)
_computing_cell_refinement
;
CrysAlisPro, Oxford Diffraction Ltd.,
Version 1.171.33.66 (release 28-04-2010 CrysAlis171 .NET)
(compiled Apr 28 2010,14:27:37)
;
_computing_data_collection
;
CrysAlisPro, Oxford Diffraction Ltd.,
Version 1.171.33.66 (release 28-04-2010 CrysAlis171 .NET)
(compiled Apr 28 2010,14:27:37)
;
_computing_data_reduction
;
CrysAlisPro, Oxford Diffraction Ltd.,
Version 1.171.33.66 (release 28-04-2010 CrysAlis171 .NET)
(compiled Apr 28 2010,14:27:37)
;
_computing_molecular_graphics 'Bruker SHELXTL'
_computing_publication_material 'Bruker SHELXTL'
_computing_structure_refinement 'SHELXL-97 (Sheldrick, 1997)'
_computing_structure_solution 'SHELXS-97 (Sheldrick, 1990)'
_diffrn_ambient_temperature 173(2)
_diffrn_detector_area_resol_mean 16.1903
_diffrn_measured_fraction_theta_full 0.984
_diffrn_measured_fraction_theta_max 0.984
_diffrn_measurement_device_type 'Xcalibur, Sapphire3, Gemini ultra'
_diffrn_measurement_method '\w scans'
_diffrn_radiation_monochromator mirror
_diffrn_radiation_source 'Enhance Ultra (Cu) X-ray Source'
_diffrn_radiation_type 'Cu K\a'
_diffrn_radiation_wavelength 1.54178
_diffrn_reflns_av_R_equivalents 0.0564
_diffrn_reflns_av_sigmaI/netI 0.0478
_diffrn_reflns_limit_h_max 20
_diffrn_reflns_limit_h_min -20
_diffrn_reflns_limit_k_max 21
_diffrn_reflns_limit_k_min -20
_diffrn_reflns_limit_l_max 23
_diffrn_reflns_limit_l_min -23
_diffrn_reflns_number 41153
_diffrn_reflns_theta_full 59.99
_diffrn_reflns_theta_max 59.99
_diffrn_reflns_theta_min 3.34
_exptl_absorpt_coefficient_mu 1.486
_exptl_absorpt_correction_T_max 0.8079
_exptl_absorpt_correction_T_min 0.5880
_exptl_absorpt_correction_type multi-scan
_exptl_absorpt_process_details
;
CrysAlisPro, Oxford Diffraction Ltd.,
Version 1.171.33.66 (release 28-04-2010 CrysAlis171 .NET)
(compiled Apr 28 2010,14:27:37)
Empirical absorption correction using spherical harmonics,
 implemented in SCALE3 ABSPACK scaling algorithm.
;
_exptl_crystal_colour yellow
_exptl_crystal_density_diffrn 1.177
_exptl_crystal_density_method 'not measured'
_exptl_crystal_description block
_exptl_crystal_F_000 2384
_exptl_crystal_size_max 0.40
_exptl_crystal_size_mid 0.30
_exptl_crystal_size_min 0.15
_refine_diff_density_max 1.271
_refine_diff_density_min -1.277
_refine_diff_density_rms 0.116
_refine_ls_extinction_method none
_refine_ls_goodness_of_fit_ref 1.148
_refine_ls_hydrogen_treatment constr
_refine_ls_matrix_type full
_refine_ls_number_parameters 1365
_refine_ls_number_reflns 18427
_refine_ls_number_restraints 1
_refine_ls_restrained_S_all 1.148
_refine_ls_R_factor_all 0.0746
_refine_ls_R_factor_gt 0.0601
_refine_ls_shift/su_max 0.000
_refine_ls_shift/su_mean 0.000
_refine_ls_structure_factor_coef Fsqd
_refine_ls_weighting_details 'calc w=1/[\s^2^(Fo^2^)+(0.1157P)^2^+14.3691P] where P=(Fo^2^+2Fc^2^)/3'
_refine_ls_weighting_scheme calc
_refine_ls_wR_factor_gt 0.1788
_refine_ls_wR_factor_ref 0.2148
_reflns_number_gt 15121
_reflns_number_total 18427
_reflns_threshold_expression >2sigma(I)
_cod_data_source_file om201252k_si_002.cif
_cod_data_source_block yy123
_cod_original_cell_volume 6304.1(3)
_cod_original_sg_symbol_H-M P-1
_cod_database_code 4076487

loop_
_symmetry_equiv_pos_as_xyz
'x, y, z'
'-x, -y, -z'

loop_
_atom_site_label
_atom_site_type_symbol
_atom_site_fract_x
_atom_site_fract_y
_atom_site_fract_z
_atom_site_U_iso_or_equiv
_atom_site_adp_type
_atom_site_occupancy
_atom_site_symmetry_multiplicity
_atom_site_calc_flag
_atom_site_refinement_flags
_atom_site_disorder_assembly
_atom_site_disorder_group
Ge1 Ge 0.70112(3) 0.25519(3) 0.25630(3) 0.02941(17) Uani 1 1 d . . .
N1 N 0.5793(2) 0.2565(2) 0.2343(2) 0.0302(9) Uani 1 1 d . . .
N2 N 0.6958(2) 0.2205(2) 0.3351(2) 0.0303(9) Uani 1 1 d . . .
N3 N 0.7307(3) 0.3586(2) 0.3157(2) 0.0378(10) Uani 1 1 d . . .
H3A H 0.7137 0.3717 0.3502 0.045 Uiso 1 1 calc R . .
C1 C 0.5599(3) 0.2340(3) 0.2786(3) 0.0326(11) Uani 1 1 d . . .
H1A H 0.5067 0.2322 0.2747 0.039 Uiso 1 1 calc R . .
C2 C 0.6203(3) 0.2125(3) 0.3325(3) 0.0311(11) Uani 1 1 d . . .
C3 C 0.6206(3) 0.1797(3) 0.3833(3) 0.0399(13) Uani 1 1 d . . .
H3B H 0.5764 0.1687 0.3930 0.048 Uiso 1 1 calc R . .
C4 C 0.6977(4) 0.1663(3) 0.4165(3) 0.0409(13) Uani 1 1 d . . .
H4A H 0.7163 0.1445 0.4541 0.049 Uiso 1 1 calc R . .
C5 C 0.7441(3) 0.1899(3) 0.3861(3) 0.0343(11) Uani 1 1 d . . .
C6 C 0.8317(3) 0.1864(3) 0.4041(3) 0.0407(13) Uani 1 1 d . . .
C7 C 0.8796(4) 0.2661(4) 0.4335(3) 0.0553(16) Uani 1 1 d . . .
H7A H 0.8741 0.2966 0.4775 0.083 Uiso 1 1 calc R . .
H7B H 0.8590 0.2901 0.3960 0.083 Uiso 1 1 calc R . .
H7C H 0.9363 0.2627 0.4459 0.083 Uiso 1 1 calc R . .
C8 C 0.8411(4) 0.1394(4) 0.3347(3) 0.0547(16) Uani 1 1 d . . .
H8A H 0.8110 0.0880 0.3153 0.082 Uiso 1 1 calc R . .
H8B H 0.8981 0.1367 0.3473 0.082 Uiso 1 1 calc R . .
H8C H 0.8203 0.1637 0.2974 0.082 Uiso 1 1 calc R . .
C9 C 0.8660(4) 0.1496(5) 0.4624(4) 0.069(2) Uani 1 1 d . . .
H9A H 0.8603 0.1793 0.5065 0.103 Uiso 1 1 calc R . .
H9B H 0.9230 0.1478 0.4745 0.103 Uiso 1 1 calc R . .
H9C H 0.8369 0.0978 0.4437 0.103 Uiso 1 1 calc R . .
C10 C 0.5191(3) 0.2803(3) 0.1791(3) 0.0273(10) Uani 1 1 d . . .
C11 C 0.4922(3) 0.3491(3) 0.1997(3) 0.0356(12) Uani 1 1 d . . .
C12 C 0.4325(3) 0.3682(3) 0.1449(3) 0.0435(13) Uani 1 1 d . . .
H12A H 0.4132 0.4146 0.1578 0.052 Uiso 1 1 calc R . .
C13 C 0.4004(4) 0.3217(4) 0.0722(3) 0.0484(14) Uani 1 1 d . . .
H13A H 0.3587 0.3352 0.0358 0.058 Uiso 1 1 calc R . .
C14 C 0.4302(3) 0.2550(3) 0.0534(3) 0.0418(13) Uani 1 1 d . . .
H14A H 0.4091 0.2235 0.0033 0.050 Uiso 1 1 calc R . .
C15 C 0.4898(3) 0.2330(3) 0.1056(3) 0.0333(11) Uani 1 1 d . . .
C16 C 0.5198(3) 0.1580(3) 0.0847(3) 0.0363(12) Uani 1 1 d . . .
H16A H 0.5772 0.1650 0.1205 0.044 Uiso 1 1 calc R . .
C17 C 0.4736(5) 0.0959(4) 0.0922(5) 0.071(2) Uani 1 1 d . . .
H17A H 0.4760 0.1123 0.1416 0.107 Uiso 1 1 calc R . .
H17B H 0.4975 0.0497 0.0840 0.107 Uiso 1 1 calc R . .
H17C H 0.4175 0.0856 0.0558 0.107 Uiso 1 1 calc R . .
C18 C 0.5174(6) 0.1345(4) 0.0082(4) 0.076(2) Uani 1 1 d . . .
H18A H 0.5480 0.1753 0.0048 0.113 Uiso 1 1 calc R . .
H18B H 0.4615 0.1249 -0.0285 0.113 Uiso 1 1 calc R . .
H18C H 0.5411 0.0882 -0.0007 0.113 Uiso 1 1 calc R . .
C19 C 0.5263(3) 0.4027(3) 0.2789(3) 0.0417(13) Uani 1 1 d . . .
H19A H 0.5722 0.3820 0.3090 0.050 Uiso 1 1 calc R . .
C20 C 0.5589(5) 0.4816(4) 0.2847(4) 0.0644(19) Uani 1 1 d . . .
H20A H 0.5991 0.4770 0.2650 0.097 Uiso 1 1 calc R . .
H20B H 0.5839 0.5147 0.3363 0.097 Uiso 1 1 calc R . .
H20C H 0.5147 0.5035 0.2566 0.097 Uiso 1 1 calc R . .
C21 C 0.4641(5) 0.4078(4) 0.3094(4) 0.068(2) Uani 1 1 d . . .
H21A H 0.4443 0.3569 0.3052 0.101 Uiso 1 1 calc R . .
H21B H 0.4192 0.4292 0.2815 0.101 Uiso 1 1 calc R . .
H21C H 0.4886 0.4405 0.3610 0.101 Uiso 1 1 calc R . .
C22 C 0.7758(3) 0.4178(3) 0.3131(3) 0.0298(11) Uani 1 1 d . . .
C23 C 0.7679(3) 0.4213(3) 0.2451(3) 0.0332(11) Uani 1 1 d . . .
C24 C 0.8187(3) 0.4779(3) 0.2456(3) 0.0392(12) Uani 1 1 d . . .
H24A H 0.8152 0.4796 0.2002 0.047 Uiso 1 1 calc R . .
C25 C 0.8731(3) 0.5310(3) 0.3094(3) 0.0431(13) Uani 1 1 d . . .
H25A H 0.9080 0.5679 0.3081 0.052 Uiso 1 1 calc R . .
C26 C 0.8768(3) 0.5305(3) 0.3755(3) 0.0394(12) Uani 1 1 d . . .
H26A H 0.9127 0.5689 0.4197 0.047 Uiso 1 1 calc R . .
C27 C 0.8289(3) 0.4745(3) 0.3788(3) 0.0340(11) Uani 1 1 d . . .
C28 C 0.8319(4) 0.4780(3) 0.4527(3) 0.0445(14) Uani 1 1 d . . .
H28A H 0.8346 0.4257 0.4552 0.053 Uiso 1 1 calc R . .
C29 C 0.7555(5) 0.5013(4) 0.4587(4) 0.070(2) Uani 1 1 d . . .
H29A H 0.7085 0.4677 0.4164 0.106 Uiso 1 1 calc R . .
H29B H 0.7530 0.5538 0.4597 0.106 Uiso 1 1 calc R . .
H29C H 0.7558 0.4976 0.5039 0.106 Uiso 1 1 calc R . .
C30 C 0.9033(5) 0.5312(5) 0.5197(3) 0.079(2) Uani 1 1 d . . .
H30A H 0.9533 0.5172 0.5174 0.118 Uiso 1 1 calc R . .
H30B H 0.9022 0.5272 0.5643 0.118 Uiso 1 1 calc R . .
H30C H 0.9002 0.5836 0.5205 0.118 Uiso 1 1 calc R . .
C31 C 0.7048(3) 0.3695(3) 0.1710(3) 0.0358(12) Uani 1 1 d . . .
H31A H 0.6702 0.3368 0.1809 0.043 Uiso 1 1 calc R . .
C32 C 0.6495(4) 0.4145(4) 0.1269(3) 0.0530(16) Uani 1 1 d . . .
H32A H 0.6269 0.4482 0.1570 0.080 Uiso 1 1 calc R . .
H32B H 0.6059 0.3791 0.0825 0.080 Uiso 1 1 calc R . .
H32C H 0.6806 0.4447 0.1131 0.080 Uiso 1 1 calc R . .
C33 C 0.7418(4) 0.3161(4) 0.1257(3) 0.0527(16) Uani 1 1 d . . .
H33A H 0.7766 0.2881 0.1549 0.079 Uiso 1 1 calc R . .
H33B H 0.7735 0.3459 0.1122 0.079 Uiso 1 1 calc R . .
H33C H 0.6988 0.2801 0.0812 0.079 Uiso 1 1 calc R . .
Ge2 Ge 0.26603(3) 0.78333(3) 0.14648(3) 0.02826(16) Uani 1 1 d . . .
N5 N 0.2325(2) 0.6936(2) 0.1664(2) 0.0296(9) Uani 1 1 d . . .
N4 N 0.2115(2) 0.8351(2) 0.2147(2) 0.0283(9) Uani 1 1 d . . .
N6 N 0.3697(2) 0.7995(2) 0.22224(18) 0.0296(9) Uani 1 1 d . . .
H6A H 0.3788 0.7592 0.2354 0.036 Uiso 1 1 calc RD . .
C34 C 0.1729(3) 0.7866(3) 0.2269(3) 0.0319(11) Uani 1 1 d . . .
H34A H 0.1403 0.8019 0.2521 0.038 Uiso 1 1 calc R . .
C35 C 0.1814(3) 0.7095(3) 0.2009(3) 0.0324(11) Uani 1 1 d . . .
C36 C 0.1491(4) 0.6423(3) 0.2016(3) 0.0491(15) Uani 1 1 d . . .
H36A H 0.1134 0.6371 0.2226 0.059 Uiso 1 1 calc R . .
C37 C 0.1789(3) 0.5846(3) 0.1657(3) 0.0431(13) Uani 1 1 d . . .
H37A H 0.1665 0.5321 0.1569 0.052 Uiso 1 1 calc R . .
C38 C 0.2304(3) 0.6168(3) 0.1445(3) 0.0324(11) Uani 1 1 d . . .
C39 C 0.2812(3) 0.5766(3) 0.1075(3) 0.0395(12) Uani 1 1 d . . .
C40 C 0.2838(4) 0.6086(4) 0.0504(3) 0.0515(15) Uani 1 1 d . . .
H40A H 0.3056 0.6629 0.0737 0.077 Uiso 1 1 calc R . .
H40B H 0.2294 0.6012 0.0117 0.077 Uiso 1 1 calc R . .
H40C H 0.3182 0.5822 0.0289 0.077 Uiso 1 1 calc R . .
C41 C 0.3669(4) 0.5855(4) 0.1663(3) 0.0510(15) Uani 1 1 d . . .
H41A H 0.3900 0.6395 0.1909 0.077 Uiso 1 1 calc R . .
H41B H 0.3999 0.5591 0.1431 0.077 Uiso 1 1 calc R . .
H41C H 0.3656 0.5636 0.2023 0.077 Uiso 1 1 calc R . .
C42 C 0.2469(4) 0.4914(3) 0.0696(4) 0.0602(17) Uani 1 1 d . . .
H42A H 0.1920 0.4845 0.0319 0.090 Uiso 1 1 calc R . .
H42B H 0.2463 0.4697 0.1060 0.090 Uiso 1 1 calc R . .
H42C H 0.2805 0.4657 0.0468 0.090 Uiso 1 1 calc R . .
C43 C 0.2071(3) 0.9160(3) 0.2391(3) 0.0314(11) Uani 1 1 d . . .
C44 C 0.1536(3) 0.9458(3) 0.1901(3) 0.0347(12) Uani 1 1 d . . .
C45 C 0.1545(4) 1.0241(3) 0.2142(3) 0.0448(14) Uani 1 1 d . . .
H45A H 0.1169 1.0458 0.1824 0.054 Uiso 1 1 calc R . .
C46 C 0.2084(4) 1.0707(3) 0.2829(3) 0.0460(14) Uani 1 1 d . . .
H46A H 0.2090 1.1240 0.2975 0.055 Uiso 1 1 calc R . .
C47 C 0.2615(4) 1.0397(3) 0.3304(3) 0.0436(14) Uani 1 1 d . . .
H47A H 0.2979 1.0721 0.3781 0.052 Uiso 1 1 calc R . .
C48 C 0.2630(3) 0.9616(3) 0.3102(3) 0.0333(11) Uani 1 1 d . . .
C49 C 0.3224(3) 0.9283(3) 0.3639(3) 0.0395(13) Uani 1 1 d . . .
H49A H 0.3335 0.8805 0.3346 0.047 Uiso 1 1 calc R . .
C50 C 0.2862(4) 0.9076(4) 0.4107(3) 0.0574(17) Uani 1 1 d . . .
H50A H 0.2351 0.8730 0.3786 0.086 Uiso 1 1 calc R . .
H50B H 0.2768 0.9539 0.4415 0.086 Uiso 1 1 calc R . .
H50C H 0.3235 0.8828 0.4418 0.086 Uiso 1 1 calc R . .
C51 C 0.4026(4) 0.9818(4) 0.4140(3) 0.0510(15) Uani 1 1 d . . .
H51A H 0.4259 0.9947 0.3840 0.076 Uiso 1 1 calc R . .
H51B H 0.4396 0.9567 0.4451 0.076 Uiso 1 1 calc R . .
H51C H 0.3937 1.0283 0.4449 0.076 Uiso 1 1 calc R . .
C52 C 0.0930(3) 0.8953(3) 0.1142(3) 0.0446(14) Uani 1 1 d . . .
H52A H 0.1157 0.8484 0.0992 0.054 Uiso 1 1 calc R . .
C53 C 0.0146(4) 0.8712(5) 0.1163(4) 0.074(2) Uani 1 1 d . . .
H53A H 0.0259 0.8469 0.1533 0.112 Uiso 1 1 calc R . .
H53B H -0.0222 0.8354 0.0681 0.112 Uiso 1 1 calc R . .
H53C H -0.0102 0.9160 0.1288 0.112 Uiso 1 1 calc R . .
C54 C 0.0765(5) 0.9334(4) 0.0564(4) 0.069(2) Uani 1 1 d . . .
H54A H 0.1271 0.9482 0.0553 0.104 Uiso 1 1 calc R . .
H54B H 0.0524 0.9787 0.0689 0.104 Uiso 1 1 calc R . .
H54C H 0.0395 0.8979 0.0082 0.104 Uiso 1 1 calc R . .
C55 C 0.4369(3) 0.8575(3) 0.2639(3) 0.0289(11) Uani 1 1 d . . .
C56 C 0.4408(3) 0.9238(3) 0.2461(3) 0.0362(12) Uani 1 1 d . . .
C57 C 0.5072(4) 0.9801(3) 0.2896(3) 0.0455(14) Uani 1 1 d . . .
H57A H 0.5094 1.0246 0.2775 0.055 Uiso 1 1 calc R . .
C58 C 0.5703(4) 0.9739(4) 0.3500(3) 0.0526(16) Uani 1 1 d . . .
H58A H 0.6152 1.0135 0.3792 0.063 Uiso 1 1 calc R . .
C59 C 0.5669(4) 0.9096(3) 0.3672(3) 0.0494(15) Uani 1 1 d . . .
H59A H 0.6104 0.9051 0.4086 0.059 Uiso 1 1 calc R . .
C60 C 0.5016(3) 0.8503(3) 0.3257(3) 0.0416(13) Uani 1 1 d . B .
C61 C 0.3733(4) 0.9317(3) 0.1782(3) 0.0377(12) Uani 1 1 d . . .
H61A H 0.3223 0.9051 0.1724 0.045 Uiso 1 1 calc R . .
C62 C 0.3615(5) 1.0135(4) 0.1833(4) 0.0597(17) Uani 1 1 d . . .
H62A H 0.3529 1.0385 0.2270 0.090 Uiso 1 1 calc R . .
H62B H 0.3147 1.0133 0.1395 0.090 Uiso 1 1 calc R . .
H62C H 0.4095 1.0410 0.1867 0.090 Uiso 1 1 calc R . .
C63 C 0.3862(4) 0.8893(4) 0.1105(3) 0.0501(14) Uani 1 1 d . . .
H63A H 0.3938 0.8374 0.1093 0.075 Uiso 1 1 calc R . .
H63B H 0.4340 0.9156 0.1126 0.075 Uiso 1 1 calc R . .
H63C H 0.3392 0.8877 0.0662 0.075 Uiso 1 1 calc R . .
C64 C 0.5024(3) 0.7807(4) 0.3493(3) 0.0586(19) Uani 1 1 d . . .
H64 H 0.4456 0.7539 0.3228 0.070 Uiso 1 1 calc RD A 1
C65 C 0.5472(12) 0.7270(8) 0.3321(9) 0.0501(14) Uani 0.49(2) 1 d P B 1
H65A H 0.5337 0.7118 0.2797 0.075 Uiso 0.49(2) 1 calc PR B 1
H65B H 0.5353 0.6826 0.3436 0.075 Uiso 0.49(2) 1 calc PR B 1
H65C H 0.6044 0.7482 0.3607 0.075 Uiso 0.49(2) 1 calc PR B 1
C66 C 0.5221(16) 0.8110(11) 0.4394(9) 0.080(7) Uani 0.49(2) 1 d P B 1
H66A H 0.4752 0.8297 0.4454 0.120 Uiso 0.49(2) 1 calc PR B 1
H66B H 0.5684 0.8520 0.4670 0.120 Uiso 0.49(2) 1 calc PR B 1
H66C H 0.5341 0.7687 0.4580 0.120 Uiso 0.49(2) 1 calc PR B 1
C65' C 0.5899(10) 0.7568(13) 0.3674(11) 0.070(5) Uani 0.51(2) 1 d P B 2
H65D H 0.5960 0.7360 0.3218 0.106 Uiso 0.51(2) 1 calc PR B 2
H65E H 0.5957 0.7183 0.3908 0.106 Uiso 0.51(2) 1 calc PR B 2
H65F H 0.6312 0.8015 0.4006 0.106 Uiso 0.51(2) 1 calc PR B 2
C66' C 0.4795(15) 0.7868(10) 0.4023(15) 0.075(7) Uani 0.51(2) 1 d P B 2
H66D H 0.4246 0.7595 0.3810 0.112 Uiso 0.51(2) 1 calc PR B 2
H66E H 0.4811 0.8405 0.4279 0.112 Uiso 0.51(2) 1 calc PR B 2
H66F H 0.5158 0.7649 0.4371 0.112 Uiso 0.51(2) 1 calc PR B 2
Ge3 Ge 0.19059(3) 0.42432(3) 0.25411(3) 0.02765(16) Uani 1 1 d . . .
N8 N 0.1904(2) 0.5145(2) 0.3350(2) 0.0297(9) Uani 1 1 d . . .
N7 N 0.0700(2) 0.4108(2) 0.2317(2) 0.0267(8) Uani 1 1 d . . .
N9 N 0.2086(2) 0.3533(2) 0.3035(2) 0.0296(9) Uani 1 1 d . . .
H9D H 0.1806 0.3523 0.3285 0.036 Uiso 1 1 calc R . .
C67 C 0.0510(3) 0.4672(3) 0.2737(2) 0.0296(11) Uani 1 1 d . . .
H67A H -0.0030 0.4689 0.2672 0.036 Uiso 1 1 calc R . .
C68 C 0.1141(3) 0.5246(3) 0.3285(3) 0.0324(11) Uani 1 1 d . . .
C69 C 0.1169(3) 0.5962(3) 0.3791(3) 0.0403(13) Uani 1 1 d . . .
H69A H 0.0730 0.6171 0.3860 0.048 Uiso 1 1 calc R . .
C70 C 0.1973(3) 0.6289(3) 0.4160(3) 0.0402(13) Uani 1 1 d . . .
H70A H 0.2188 0.6771 0.4538 0.048 Uiso 1 1 calc R . .
C71 C 0.2419(3) 0.5786(3) 0.3881(3) 0.0345(12) Uani 1 1 d . . .
C72 C 0.3311(3) 0.5908(3) 0.4092(3) 0.0402(13) Uani 1 1 d . . .
C73 C 0.3464(5) 0.5968(5) 0.3451(4) 0.077(2) Uani 1 1 d . . .
H73A H 0.3235 0.6397 0.3317 0.116 Uiso 1 1 calc R . .
H73B H 0.3211 0.5498 0.3029 0.116 Uiso 1 1 calc R . .
H73C H 0.4044 0.6049 0.3596 0.116 Uiso 1 1 calc R . .
C74 C 0.3680(4) 0.5232(4) 0.4281(4) 0.0654(19) Uani 1 1 d . . .
H74A H 0.3592 0.5178 0.4691 0.098 Uiso 1 1 calc R . .
H74B H 0.4258 0.5318 0.4420 0.098 Uiso 1 1 calc R . .
H74C H 0.3425 0.4767 0.3853 0.098 Uiso 1 1 calc R . .
C75 C 0.3733(4) 0.6599(5) 0.4761(4) 0.083(3) Uani 1 1 d . . .
H75A H 0.3514 0.7046 0.4663 0.125 Uiso 1 1 calc R . .
H75B H 0.4309 0.6667 0.4887 0.125 Uiso 1 1 calc R . .
H75C H 0.3651 0.6536 0.5171 0.125 Uiso 1 1 calc R . .
C76 C 0.0096(3) 0.3478(3) 0.1767(2) 0.0294(11) Uani 1 1 d . . .
C77 C -0.0190(3) 0.3428(3) 0.1029(3) 0.0312(11) Uani 1 1 d . . .
C78 C -0.0794(3) 0.2831(3) 0.0503(3) 0.0426(13) Uani 1 1 d . . .
H78A H -0.1006 0.2794 0.0002 0.051 Uiso 1 1 calc R . .
C79 C -0.1087(3) 0.2296(3) 0.0695(3) 0.0450(14) Uani 1 1 d . . .
H79A H -0.1505 0.1894 0.0329 0.054 Uiso 1 1 calc R . .
C80 C -0.0777(3) 0.2338(3) 0.1419(3) 0.0411(13) Uani 1 1 d . . .
H80A H -0.0977 0.1954 0.1541 0.049 Uiso 1 1 calc R . .
C81 C -0.0183(3) 0.2924(3) 0.1970(3) 0.0314(11) Uani 1 1 d . . .
C82 C 0.0124(3) 0.2965(3) 0.2764(3) 0.0413(13) Uani 1 1 d . . .
H82A H 0.0592 0.3387 0.3063 0.050 Uiso 1 1 calc R . .
C83 C -0.0516(4) 0.3163(5) 0.3048(3) 0.0622(19) Uani 1 1 d . . .
H83A H -0.0690 0.3635 0.2979 0.093 Uiso 1 1 calc R . .
H83B H -0.0290 0.3229 0.3571 0.093 Uiso 1 1 calc R . .
H83C H -0.0978 0.2751 0.2777 0.093 Uiso 1 1 calc R . .
C84 C 0.0424(4) 0.2237(4) 0.2865(4) 0.067(2) Uani 1 1 d . . .
H84A H 0.0834 0.2131 0.2681 0.100 Uiso 1 1 calc R . .
H84B H -0.0026 0.1813 0.2593 0.100 Uiso 1 1 calc R . .
H84C H 0.0658 0.2299 0.3388 0.100 Uiso 1 1 calc R . .
C85 C 0.0116(3) 0.4041(3) 0.0823(3) 0.0386(12) Uani 1 1 d . . .
H85A H 0.0687 0.4240 0.1190 0.046 Uiso 1 1 calc R . .
C86 C -0.0332(5) 0.4698(5) 0.0880(5) 0.077(2) Uani 1 1 d . . .
H86A H -0.0323 0.4885 0.1369 0.115 Uiso 1 1 calc R . .
H86B H -0.0889 0.4534 0.0507 0.115 Uiso 1 1 calc R . .
H86C H -0.0076 0.5106 0.0802 0.115 Uiso 1 1 calc R . .
C87 C 0.0121(6) 0.3733(5) 0.0074(4) 0.085(3) Uani 1 1 d . . .
H87A H 0.0420 0.3306 0.0054 0.127 Uiso 1 1 calc R . .
H87B H 0.0378 0.4134 -0.0010 0.127 Uiso 1 1 calc R . .
H87C H -0.0432 0.3559 -0.0306 0.127 Uiso 1 1 calc R . .
C88 C 0.2633(3) 0.3022(3) 0.3036(3) 0.0306(11) Uani 1 1 d . . .
C89 C 0.2623(3) 0.2549(3) 0.2362(3) 0.0334(11) Uani 1 1 d . . .
C90 C 0.3190(3) 0.2064(3) 0.2383(3) 0.0405(13) Uani 1 1 d . . .
H90A H 0.3198 0.1759 0.1936 0.049 Uiso 1 1 calc R . .
C91 C 0.3734(3) 0.2017(3) 0.3029(3) 0.0414(13) Uani 1 1 d . . .
H91A H 0.4118 0.1687 0.3028 0.050 Uiso 1 1 calc R . .
C92 C 0.3729(3) 0.2448(3) 0.3685(3) 0.0359(12) Uani 1 1 d . . .
H92A H 0.4100 0.2399 0.4131 0.043 Uiso 1 1 calc R . .
C93 C 0.3188(3) 0.2949(3) 0.3699(3) 0.0327(11) Uani 1 1 d . . .
C94 C 0.3172(3) 0.3379(3) 0.4425(3) 0.0417(13) Uani 1 1 d . . .
H94A H 0.2881 0.3816 0.4364 0.050 Uiso 1 1 calc R . .
C95 C 0.2701(5) 0.2866(5) 0.4616(4) 0.070(2) Uani 1 1 d . . .
H95A H 0.2163 0.2671 0.4213 0.106 Uiso 1 1 calc R . .
H95B H 0.2656 0.3158 0.5065 0.106 Uiso 1 1 calc R . .
H95C H 0.2983 0.2440 0.4693 0.106 Uiso 1 1 calc R . .
C96 C 0.4011(4) 0.3699(4) 0.5048(3) 0.066(2) Uani 1 1 d . . .
H96A H 0.4301 0.4031 0.4918 0.100 Uiso 1 1 calc R . .
H96B H 0.4304 0.3280 0.5127 0.100 Uiso 1 1 calc R . .
H96C H 0.3966 0.3990 0.5497 0.100 Uiso 1 1 calc R . .
C97 C 0.1988(4) 0.2513(3) 0.1617(3) 0.0440(14) Uani 1 1 d . . .
H97A H 0.1634 0.2891 0.1709 0.053 Uiso 1 1 calc R . .
C98 C 0.2338(5) 0.2732(4) 0.1148(4) 0.0630(18) Uani 1 1 d . . .
H98A H 0.2675 0.3233 0.1424 0.095 Uiso 1 1 calc R . .
H98B H 0.1900 0.2746 0.0698 0.095 Uiso 1 1 calc R . .
H98C H 0.2665 0.2356 0.1022 0.095 Uiso 1 1 calc R . .
C99 C 0.1453(4) 0.1732(4) 0.1197(3) 0.065(2) Uani 1 1 d . . .
H99A H 0.1233 0.1601 0.1505 0.097 Uiso 1 1 calc R . .
H99B H 0.1772 0.1349 0.1069 0.097 Uiso 1 1 calc R . .
H99C H 0.1011 0.1745 0.0748 0.097 Uiso 1 1 calc R . .
Ge4 Ge 0.24422(3) 0.17845(3) 0.85891(3) 0.02925(16) Uani 1 1 d . . .
N11 N 0.2739(2) 0.0747(2) 0.8379(2) 0.0311(9) Uani 1 1 d . . .
N10 N 0.2957(2) 0.1825(2) 0.7876(2) 0.0308(9) Uani 1 1 d . . .
N12 N 0.1378(2) 0.1416(2) 0.7855(2) 0.0300(9) Uani 1 1 d . . .
H12B H 0.1270 0.0918 0.7707 0.036 Uiso 1 1 calc R . .
C100 C 0.3320(3) 0.1241(3) 0.7743(3) 0.0366(12) Uani 1 1 d . . .
H10A H 0.3632 0.1207 0.7475 0.044 Uiso 1 1 calc R . .
C101 C 0.3226(3) 0.0666(3) 0.8016(3) 0.0339(12) Uani 1 1 d . . .
C102 C 0.3555(3) -0.0011(3) 0.8015(3) 0.0442(13) Uani 1 1 d . . .
H10B H 0.3902 -0.0210 0.7798 0.053 Uiso 1 1 calc R . .
C103 C 0.3256(3) -0.0321(3) 0.8401(3) 0.0416(13) Uani 1 1 d . . .
H10C H 0.3371 -0.0778 0.8500 0.050 Uiso 1 1 calc R . .
C104 C 0.2759(3) 0.0155(3) 0.8618(3) 0.0312(11) Uani 1 1 d . . .
C105 C 0.2264(3) 0.0009(3) 0.8999(3) 0.0347(11) Uani 1 1 d . . .
C106 C 0.2258(4) 0.0742(4) 0.9574(4) 0.0561(16) Uani 1 1 d . . .
H10D H 0.2043 0.1114 0.9336 0.084 Uiso 1 1 calc R . .
H10E H 0.2808 0.0951 0.9952 0.084 Uiso 1 1 calc R . .
H10F H 0.1920 0.0630 0.9800 0.084 Uiso 1 1 calc R . .
C107 C 0.1400(3) -0.0316(4) 0.8436(3) 0.0492(15) Uani 1 1 d . . .
H10G H 0.1390 -0.0782 0.8061 0.074 Uiso 1 1 calc R . .
H10H H 0.1169 0.0056 0.8205 0.074 Uiso 1 1 calc R . .
H10I H 0.1084 -0.0431 0.8681 0.074 Uiso 1 1 calc R . .
C108 C 0.2602(4) -0.0558(4) 0.9388(4) 0.0552(16) Uani 1 1 d . . .
H10J H 0.2615 -0.1030 0.9031 0.083 Uiso 1 1 calc R . .
H10K H 0.2260 -0.0667 0.9611 0.083 Uiso 1 1 calc R . .
H10L H 0.3148 -0.0341 0.9770 0.083 Uiso 1 1 calc R . .
C109 C 0.2989(3) 0.2445(3) 0.7619(3) 0.0323(11) Uani 1 1 d . . .
C110 C 0.3544(3) 0.3102(3) 0.8094(3) 0.0363(12) Uani 1 1 d . . .
C111 C 0.3542(4) 0.3706(3) 0.7848(3) 0.0444(14) Uani 1 1 d . . .
H11A H 0.3926 0.4154 0.8159 0.053 Uiso 1 1 calc R . .
C112 C 0.2991(4) 0.3672(4) 0.7161(3) 0.0484(15) Uani 1 1 d . . .
H11B H 0.2992 0.4095 0.7004 0.058 Uiso 1 1 calc R . .
C113 C 0.2442(4) 0.3022(3) 0.6704(3) 0.0453(14) Uani 1 1 d . . .
H11C H 0.2065 0.3004 0.6233 0.054 Uiso 1 1 calc R . .
C114 C 0.2424(3) 0.2391(3) 0.6912(3) 0.0350(12) Uani 1 1 d . . .
C115 C 0.1810(3) 0.1683(3) 0.6395(3) 0.0403(13) Uani 1 1 d . . .
H11D H 0.1710 0.1417 0.6703 0.048 Uiso 1 1 calc R . .
C116 C 0.2143(4) 0.1139(4) 0.5912(3) 0.0604(18) Uani 1 1 d . . .
H11E H 0.2660 0.1035 0.6223 0.091 Uiso 1 1 calc R . .
H11F H 0.2220 0.1372 0.5583 0.091 Uiso 1 1 calc R . .
H11G H 0.1763 0.0662 0.5620 0.091 Uiso 1 1 calc R . .
C117 C 0.1004(4) 0.1854(4) 0.5921(3) 0.0519(15) Uani 1 1 d . . .
H11H H 0.0797 0.2197 0.6237 0.078 Uiso 1 1 calc R . .
H11I H 0.0621 0.1380 0.5625 0.078 Uiso 1 1 calc R . .
H11J H 0.1077 0.2096 0.5597 0.078 Uiso 1 1 calc R . .
C118 C 0.4152(3) 0.3152(3) 0.8856(3) 0.0426(13) Uani 1 1 d . . .
H11K H 0.3907 0.2801 0.9016 0.051 Uiso 1 1 calc R . .
C119 C 0.4926(4) 0.2874(5) 0.8839(4) 0.068(2) Uani 1 1 d . . .
H11L H 0.4790 0.2364 0.8472 0.103 Uiso 1 1 calc R . .
H11M H 0.5282 0.2859 0.9322 0.103 Uiso 1 1 calc R . .
H11N H 0.5198 0.3222 0.8710 0.103 Uiso 1 1 calc R . .
C120 C 0.4349(5) 0.3946(4) 0.9429(4) 0.070(2) Uani 1 1 d . . .
H12C H 0.3851 0.4114 0.9436 0.105 Uiso 1 1 calc R . .
H12D H 0.4619 0.4301 0.9305 0.105 Uiso 1 1 calc R . .
H12E H 0.4704 0.3932 0.9914 0.105 Uiso 1 1 calc R . .
C121 C 0.0715(3) 0.1719(3) 0.7484(2) 0.0286(10) Uani 1 1 d . . .
C122 C 0.0733(3) 0.2518(3) 0.7690(3) 0.0320(11) Uani 1 1 d . . .
C123 C 0.0064(3) 0.2791(3) 0.7282(3) 0.0404(13) Uani 1 1 d . . .
H12F H 0.0067 0.3323 0.7416 0.049 Uiso 1 1 calc R . .
C124 C -0.0596(3) 0.2313(3) 0.6692(3) 0.0432(13) Uani 1 1 d . . .
H12G H -0.1035 0.2512 0.6414 0.052 Uiso 1 1 calc R . .
C125 C -0.0609(3) 0.1541(4) 0.6512(3) 0.0410(13) Uani 1 1 d . . .
H12H H -0.1071 0.1211 0.6113 0.049 Uiso 1 1 calc R . .
C126 C 0.0026(3) 0.1230(3) 0.6890(3) 0.0324(11) Uani 1 1 d . D .
C127 C -0.0029(3) 0.0372(3) 0.6658(3) 0.0394(13) Uani 1 1 d . . .
H127 H 0.0543 0.0291 0.6826 0.047 Uiso 1 1 calc R C 1
C128 C 0.0250(8) 0.0057(6) 0.6070(7) 0.057(3) Uani 0.688(18) 1 d P D 2
H12I H 0.0838 0.0118 0.6293 0.085 Uiso 0.688(18) 1 calc PR D 2
H12J H 0.0071 0.0331 0.5722 0.085 Uiso 0.688(18) 1 calc PR D 2
H12K H 0.0023 -0.0483 0.5812 0.085 Uiso 0.688(18) 1 calc PR D 2
C129 C -0.0890(6) -0.0054(6) 0.6398(6) 0.056(3) Uani 0.688(18) 1 d P D 2
H12L H -0.1005 0.0014 0.6824 0.084 Uiso 0.688(18) 1 calc PR D 2
H12M H -0.0920 -0.0596 0.6151 0.084 Uiso 0.688(18) 1 calc PR D 2
H12N H -0.1286 0.0152 0.6057 0.084 Uiso 0.688(18) 1 calc PR D 2
C12A C -0.040(3) -0.0005(15) 0.5804(13) 0.091(13) Uani 0.312(18) 1 d P D 1
H12O H -0.0010 0.0110 0.5627 0.137 Uiso 0.312(18) 1 calc PR D 1
H12P H -0.0890 0.0194 0.5582 0.137 Uiso 0.312(18) 1 calc PR D 1
H12Q H -0.0525 -0.0557 0.5668 0.137 Uiso 0.312(18) 1 calc PR D 1
C12B C -0.033(2) 0.0007(13) 0.6985(19) 0.076(11) Uani 0.312(18) 1 d P D 1
H12R H -0.0077 0.0273 0.7517 0.114 Uiso 0.312(18) 1 calc PR D 1
H12S H -0.0220 -0.0515 0.6878 0.114 Uiso 0.312(18) 1 calc PR D 1
H12T H -0.0912 0.0000 0.6797 0.114 Uiso 0.312(18) 1 calc PR D 1
C130 C 0.1426(3) 0.3059(3) 0.8355(3) 0.0359(12) Uani 1 1 d . . .
H13B H 0.1921 0.2836 0.8380 0.043 Uiso 1 1 calc R . .
C131 C 0.1566(4) 0.3856(4) 0.8336(4) 0.0601(17) Uani 1 1 d . . .
H13C H 0.1617 0.3821 0.7885 0.090 Uiso 1 1 calc R . .
H13D H 0.2060 0.4147 0.8762 0.090 Uiso 1 1 calc R . .
H13E H 0.1111 0.4112 0.8348 0.090 Uiso 1 1 calc R . .
C132 C 0.1346(4) 0.3088(3) 0.9053(3) 0.0473(14) Uani 1 1 d . . .
H13F H 0.1260 0.2571 0.9052 0.071 Uiso 1 1 calc R . .
H13G H 0.0887 0.3337 0.9069 0.071 Uiso 1 1 calc R . .
H13H H 0.1838 0.3376 0.9483 0.071 Uiso 1 1 calc R . .

loop_
_atom_site_aniso_label
_atom_site_aniso_U_11
_atom_site_aniso_U_22
_atom_site_aniso_U_33
_atom_site_aniso_U_23
_atom_site_aniso_U_13
_atom_site_aniso_U_12
Ge1 0.0375(3) 0.0282(3) 0.0205(3) 0.0072(2) 0.0115(2) 0.0019(2)
N1 0.039(2) 0.025(2) 0.023(2) 0.0039(17) 0.0132(18) 0.0002(18)
N2 0.036(2) 0.028(2) 0.0206(19) 0.0038(17) 0.0097(18) 0.0008(18)
N3 0.058(3) 0.028(2) 0.028(2) 0.0014(18) 0.026(2) -0.003(2)
C1 0.038(3) 0.028(3) 0.023(2) 0.002(2) 0.010(2) -0.003(2)
C2 0.038(3) 0.025(2) 0.023(2) 0.000(2) 0.013(2) -0.004(2)
C3 0.050(3) 0.038(3) 0.032(3) 0.009(2) 0.020(3) -0.004(3)
C4 0.059(4) 0.038(3) 0.025(3) 0.015(2) 0.014(3) 0.000(3)
C5 0.043(3) 0.030(3) 0.021(2) 0.006(2) 0.007(2) 0.001(2)
C6 0.049(3) 0.046(3) 0.022(2) 0.012(2) 0.010(2) 0.011(3)
C7 0.042(3) 0.066(4) 0.045(3) 0.009(3) 0.014(3) 0.002(3)
C8 0.057(4) 0.066(4) 0.034(3) 0.016(3) 0.013(3) 0.025(3)
C9 0.064(4) 0.098(6) 0.048(4) 0.041(4) 0.016(3) 0.025(4)
C10 0.028(2) 0.024(2) 0.026(2) 0.008(2) 0.008(2) 0.006(2)
C11 0.038(3) 0.032(3) 0.037(3) 0.010(2) 0.017(2) 0.004(2)
C12 0.042(3) 0.042(3) 0.047(3) 0.017(3) 0.019(3) 0.014(3)
C13 0.050(4) 0.051(4) 0.042(3) 0.021(3) 0.013(3) 0.016(3)
C14 0.043(3) 0.046(3) 0.027(3) 0.012(2) 0.007(2) 0.008(3)
C15 0.038(3) 0.031(3) 0.026(3) 0.007(2) 0.011(2) 0.004(2)
C16 0.040(3) 0.030(3) 0.024(3) 0.002(2) 0.006(2) 0.005(2)
C17 0.078(5) 0.040(4) 0.094(6) 0.019(4) 0.039(5) 0.002(3)
C18 0.123(7) 0.058(5) 0.050(4) 0.007(3) 0.049(4) 0.027(4)
C19 0.048(3) 0.033(3) 0.036(3) 0.003(2) 0.016(3) 0.011(2)
C20 0.085(5) 0.038(4) 0.054(4) 0.002(3) 0.023(4) -0.002(3)
C21 0.082(5) 0.060(4) 0.057(4) -0.002(3) 0.044(4) 0.003(4)
C22 0.036(3) 0.025(2) 0.026(2) 0.006(2) 0.013(2) 0.005(2)
C23 0.038(3) 0.034(3) 0.026(3) 0.014(2) 0.010(2) 0.003(2)
C24 0.047(3) 0.041(3) 0.031(3) 0.017(2) 0.015(2) 0.001(2)
C25 0.034(3) 0.049(3) 0.046(3) 0.024(3) 0.011(3) -0.001(3)
C26 0.042(3) 0.032(3) 0.031(3) 0.006(2) 0.007(2) -0.004(2)
C27 0.041(3) 0.030(3) 0.033(3) 0.009(2) 0.018(2) 0.007(2)
C28 0.063(4) 0.036(3) 0.025(3) 0.000(2) 0.018(3) -0.001(3)
C29 0.102(6) 0.061(5) 0.060(4) 0.004(4) 0.057(4) 0.015(4)
C30 0.093(6) 0.087(6) 0.029(3) 0.009(4) 0.009(4) -0.016(5)
C31 0.051(3) 0.027(3) 0.026(3) 0.007(2) 0.014(2) 0.007(2)
C32 0.060(4) 0.049(4) 0.033(3) 0.014(3) 0.003(3) 0.008(3)
C33 0.066(4) 0.055(4) 0.029(3) 0.009(3) 0.017(3) 0.006(3)
Ge2 0.0331(3) 0.0242(3) 0.0198(3) 0.0053(2) 0.0059(2) -0.0011(2)
N5 0.029(2) 0.028(2) 0.0208(19) 0.0063(17) 0.0016(17) -0.0036(17)
N4 0.029(2) 0.025(2) 0.023(2) 0.0047(17) 0.0061(17) -0.0020(17)
N6 0.031(2) 0.023(2) 0.027(2) 0.0080(17) 0.0053(18) -0.0009(17)
C34 0.030(3) 0.033(3) 0.028(3) 0.005(2) 0.012(2) 0.005(2)
C35 0.033(3) 0.032(3) 0.027(2) 0.011(2) 0.007(2) 0.000(2)
C36 0.052(4) 0.043(3) 0.058(4) 0.018(3) 0.029(3) -0.003(3)
C37 0.050(3) 0.020(3) 0.057(4) 0.011(2) 0.022(3) 0.000(2)
C38 0.036(3) 0.019(2) 0.027(2) 0.005(2) 0.002(2) -0.002(2)
C39 0.042(3) 0.029(3) 0.039(3) 0.006(2) 0.013(2) 0.002(2)
C40 0.069(4) 0.044(3) 0.046(3) 0.012(3) 0.031(3) 0.015(3)
C41 0.044(3) 0.051(4) 0.047(3) 0.010(3) 0.014(3) 0.007(3)
C42 0.068(4) 0.033(3) 0.064(4) 0.004(3) 0.023(4) 0.001(3)
C43 0.034(3) 0.028(3) 0.027(2) 0.002(2) 0.014(2) -0.004(2)
C44 0.036(3) 0.031(3) 0.028(3) 0.008(2) 0.006(2) 0.001(2)
C45 0.053(4) 0.033(3) 0.047(3) 0.015(3) 0.019(3) 0.006(3)
C46 0.055(4) 0.025(3) 0.056(4) 0.007(3) 0.028(3) 0.003(3)
C47 0.053(3) 0.027(3) 0.040(3) -0.005(2) 0.022(3) -0.006(3)
C48 0.032(3) 0.034(3) 0.028(3) 0.002(2) 0.013(2) -0.004(2)
C49 0.035(3) 0.045(3) 0.025(3) 0.002(2) 0.008(2) 0.002(2)
C50 0.050(4) 0.077(5) 0.041(3) 0.025(3) 0.012(3) 0.005(3)
C51 0.045(3) 0.051(4) 0.035(3) -0.008(3) 0.013(3) 0.001(3)
C52 0.046(3) 0.035(3) 0.035(3) 0.006(2) 0.005(3) 0.005(3)
C53 0.049(4) 0.087(6) 0.062(4) 0.018(4) 0.006(3) -0.011(4)
C54 0.088(5) 0.060(4) 0.041(4) 0.016(3) 0.012(4) 0.010(4)
C55 0.029(3) 0.026(3) 0.027(2) 0.000(2) 0.013(2) -0.001(2)
C56 0.046(3) 0.030(3) 0.033(3) 0.004(2) 0.022(2) -0.004(2)
C57 0.056(4) 0.033(3) 0.046(3) 0.001(3) 0.031(3) -0.010(3)
C58 0.045(3) 0.044(4) 0.051(4) -0.007(3) 0.023(3) -0.019(3)
C59 0.039(3) 0.046(4) 0.041(3) -0.001(3) 0.007(3) -0.003(3)
C60 0.035(3) 0.037(3) 0.038(3) 0.003(2) 0.009(2) -0.004(2)
C61 0.056(3) 0.024(3) 0.037(3) 0.010(2) 0.024(3) 0.002(2)
C62 0.081(5) 0.038(4) 0.073(5) 0.028(3) 0.039(4) 0.014(3)
C63 0.072(4) 0.046(3) 0.041(3) 0.016(3) 0.031(3) 0.018(3)
C64 0.037(3) 0.046(4) 0.056(4) 0.020(3) -0.016(3) -0.004(3)
C65 0.072(4) 0.046(3) 0.041(3) 0.016(3) 0.031(3) 0.018(3)
C66 0.15(2) 0.044(11) 0.037(9) 0.016(7) 0.027(10) 0.009(11)
C65' 0.046(10) 0.114(15) 0.060(11) 0.053(11) 0.014(9) 0.026(10)
C66' 0.120(17) 0.035(9) 0.14(2) 0.040(11) 0.113(17) 0.033(10)
Ge3 0.0302(3) 0.0265(3) 0.0210(3) 0.0038(2) 0.0093(2) -0.0016(2)
N8 0.027(2) 0.032(2) 0.024(2) 0.0059(18) 0.0082(17) -0.0018(17)
N7 0.030(2) 0.026(2) 0.0187(19) 0.0057(16) 0.0069(17) 0.0009(17)
N9 0.033(2) 0.034(2) 0.027(2) 0.0096(18) 0.0184(18) 0.0142(18)
C67 0.027(3) 0.035(3) 0.022(2) 0.010(2) 0.006(2) 0.003(2)
C68 0.033(3) 0.030(3) 0.026(3) 0.008(2) 0.008(2) 0.002(2)
C69 0.045(3) 0.034(3) 0.033(3) 0.002(2) 0.016(2) 0.006(2)
C70 0.045(3) 0.027(3) 0.030(3) -0.007(2) 0.011(2) -0.006(2)
C71 0.038(3) 0.030(3) 0.023(2) -0.001(2) 0.010(2) -0.005(2)
C72 0.039(3) 0.035(3) 0.033(3) 0.000(2) 0.012(2) -0.003(2)
C73 0.066(5) 0.089(6) 0.066(5) 0.011(4) 0.032(4) -0.023(4)
C74 0.039(3) 0.066(5) 0.074(5) 0.009(4) 0.019(3) 0.000(3)
C75 0.046(4) 0.078(5) 0.074(5) -0.031(4) 0.020(4) -0.017(4)
C76 0.030(3) 0.029(3) 0.021(2) 0.005(2) 0.006(2) -0.004(2)
C77 0.033(3) 0.032(3) 0.022(2) 0.005(2) 0.009(2) 0.003(2)
C78 0.036(3) 0.051(4) 0.023(3) 0.002(2) 0.004(2) -0.004(3)
C79 0.041(3) 0.032(3) 0.040(3) -0.004(2) 0.008(3) -0.010(2)
C80 0.041(3) 0.031(3) 0.045(3) 0.010(2) 0.015(3) -0.005(2)
C81 0.036(3) 0.023(2) 0.034(3) 0.006(2) 0.016(2) 0.007(2)
C82 0.040(3) 0.045(3) 0.034(3) 0.019(3) 0.009(2) -0.007(2)
C83 0.050(4) 0.100(6) 0.038(3) 0.027(4) 0.019(3) -0.008(4)
C84 0.062(4) 0.066(5) 0.069(5) 0.045(4) 0.010(4) 0.005(4)
C85 0.040(3) 0.043(3) 0.027(3) 0.017(2) 0.006(2) 0.001(2)
C86 0.076(5) 0.074(5) 0.100(6) 0.059(5) 0.034(5) 0.021(4)
C87 0.143(8) 0.072(5) 0.071(5) 0.026(4) 0.075(6) 0.011(5)
C88 0.031(3) 0.029(3) 0.027(3) 0.008(2) 0.009(2) -0.003(2)
C89 0.040(3) 0.025(3) 0.027(3) 0.006(2) 0.009(2) -0.008(2)
C90 0.048(3) 0.031(3) 0.039(3) 0.004(2) 0.021(3) 0.005(2)
C91 0.039(3) 0.030(3) 0.054(4) 0.009(3) 0.021(3) 0.014(2)
C92 0.029(3) 0.032(3) 0.038(3) 0.009(2) 0.008(2) 0.008(2)
C93 0.029(3) 0.033(3) 0.027(3) 0.006(2) 0.006(2) -0.001(2)
C94 0.039(3) 0.053(4) 0.026(3) 0.010(2) 0.009(2) 0.011(3)
C95 0.088(5) 0.086(6) 0.053(4) 0.028(4) 0.042(4) 0.018(4)
C96 0.060(4) 0.071(5) 0.031(3) -0.005(3) 0.000(3) 0.013(4)
C97 0.059(4) 0.037(3) 0.024(3) 0.004(2) 0.012(3) -0.009(3)
C98 0.089(5) 0.064(4) 0.045(4) 0.025(3) 0.033(4) 0.010(4)
C99 0.077(5) 0.047(4) 0.034(3) 0.006(3) -0.004(3) -0.016(3)
Ge4 0.0324(3) 0.0245(3) 0.0220(3) 0.0059(2) 0.0050(2) -0.0010(2)
N11 0.029(2) 0.032(2) 0.024(2) 0.0109(18) 0.0035(17) -0.0029(17)
N10 0.028(2) 0.027(2) 0.038(2) 0.0129(18) 0.0140(19) 0.0032(18)
N12 0.029(2) 0.025(2) 0.027(2) 0.0091(17) 0.0030(17) 0.0002(17)
C100 0.031(3) 0.043(3) 0.028(3) 0.011(2) 0.006(2) -0.005(2)
C101 0.029(3) 0.031(3) 0.031(3) 0.009(2) 0.003(2) -0.002(2)
C102 0.042(3) 0.043(3) 0.045(3) 0.019(3) 0.012(3) 0.009(3)
C103 0.044(3) 0.027(3) 0.054(3) 0.018(3) 0.019(3) 0.009(2)
C104 0.032(3) 0.025(3) 0.024(2) 0.004(2) 0.002(2) -0.001(2)
C105 0.043(3) 0.023(3) 0.032(3) 0.010(2) 0.011(2) 0.003(2)
C106 0.080(5) 0.044(4) 0.051(4) 0.013(3) 0.038(4) 0.002(3)
C107 0.037(3) 0.062(4) 0.048(3) 0.025(3) 0.014(3) 0.000(3)
C108 0.062(4) 0.053(4) 0.060(4) 0.037(3) 0.023(3) 0.012(3)
C109 0.033(3) 0.034(3) 0.034(3) 0.014(2) 0.016(2) 0.004(2)
C110 0.031(3) 0.043(3) 0.034(3) 0.018(2) 0.009(2) 0.000(2)
C111 0.048(3) 0.035(3) 0.051(3) 0.014(3) 0.023(3) 0.000(3)
C112 0.052(4) 0.051(4) 0.055(4) 0.036(3) 0.022(3) 0.011(3)
C113 0.046(3) 0.052(4) 0.043(3) 0.025(3) 0.016(3) 0.008(3)
C114 0.032(3) 0.044(3) 0.029(3) 0.015(2) 0.011(2) 0.006(2)
C115 0.037(3) 0.047(3) 0.031(3) 0.014(2) 0.009(2) 0.005(2)
C116 0.052(4) 0.061(4) 0.043(4) -0.002(3) 0.011(3) 0.005(3)
C117 0.042(3) 0.074(4) 0.036(3) 0.022(3) 0.010(3) 0.006(3)
C118 0.037(3) 0.042(3) 0.036(3) 0.014(3) 0.004(2) -0.010(2)
C119 0.043(4) 0.083(5) 0.063(4) 0.024(4) 0.009(3) 0.014(4)
C120 0.084(5) 0.049(4) 0.043(4) 0.002(3) 0.006(4) -0.006(4)
C121 0.034(3) 0.033(3) 0.023(2) 0.011(2) 0.015(2) 0.007(2)
C122 0.037(3) 0.035(3) 0.030(3) 0.017(2) 0.017(2) 0.008(2)
C123 0.054(3) 0.041(3) 0.038(3) 0.021(3) 0.026(3) 0.019(3)
C124 0.046(3) 0.053(4) 0.038(3) 0.024(3) 0.020(3) 0.019(3)
C125 0.032(3) 0.061(4) 0.028(3) 0.020(3) 0.008(2) 0.008(3)
C126 0.034(3) 0.039(3) 0.023(2) 0.010(2) 0.011(2) 0.005(2)
C127 0.031(3) 0.041(3) 0.032(3) 0.010(2) 0.003(2) -0.001(2)
C128 0.061(7) 0.044(5) 0.074(8) 0.011(5) 0.043(7) 0.009(5)
C129 0.043(6) 0.050(6) 0.053(7) -0.006(5) 0.018(5) -0.013(4)
C12A 0.13(3) 0.055(16) 0.045(14) 0.012(12) 0.003(16) 0.015(17)
C12B 0.10(2) 0.044(13) 0.12(3) 0.024(15) 0.08(2) 0.018(13)
C130 0.048(3) 0.027(3) 0.030(3) 0.003(2) 0.020(2) 0.003(2)
C131 0.073(5) 0.037(3) 0.061(4) 0.017(3) 0.020(4) 0.000(3)
C132 0.062(4) 0.040(3) 0.038(3) 0.003(3) 0.026(3) 0.010(3)

loop_
_atom_type_symbol
_atom_type_description
_atom_type_scat_dispersion_real
_atom_type_scat_dispersion_imag
_atom_type_scat_source
C C 0.0181 0.0091 'International Tables Vol C Tables 4.2.6.8 and 6.1.1.4'
H H 0.0000 0.0000 'International Tables Vol C Tables 4.2.6.8 and 6.1.1.4'
Ge Ge -1.0885 0.8855 'International Tables Vol C Tables 4.2.6.8 and 6.1.1.4'
N N 0.0311 0.0180 'International Tables Vol C Tables 4.2.6.8 and 6.1.1.4'

loop_
_geom_angle_atom_site_label_1
_geom_angle_atom_site_label_2
_geom_angle_atom_site_label_3
_geom_angle
N3 Ge1 N2 93.93(17)
N3 Ge1 N1 92.48(18)
N2 Ge1 N1 79.26(16)
C1 N1 C10 119.4(4)
C1 N1 Ge1 112.5(3)
C10 N1 Ge1 128.0(3)
C2 N2 C5 107.1(4)
C2 N2 Ge1 114.1(3)
C5 N2 Ge1 137.8(3)
C22 N3 Ge1 129.8(3)
C22 N3 H3A 115.1
Ge1 N3 H3A 115.1
N1 C1 C2 117.9(5)
N1 C1 H1A 121.0
C2 C1 H1A 121.0
N2 C2 C3 110.0(5)
N2 C2 C1 116.0(4)
C3 C2 C1 133.9(5)
C4 C3 C2 106.2(5)
C4 C3 H3B 126.9
C2 C3 H3B 126.9
C3 C4 C5 108.9(5)
C3 C4 H4A 125.6
C5 C4 H4A 125.6
N2 C5 C4 107.8(5)
N2 C5 C6 123.5(4)
C4 C5 C6 128.7(5)
C5 C6 C9 109.4(5)
C5 C6 C7 110.8(5)
C9 C6 C7 108.6(5)
C5 C6 C8 110.3(4)
C9 C6 C8 109.2(5)
C7 C6 C8 108.5(5)
C6 C7 H7A 109.5
C6 C7 H7B 109.5
H7A C7 H7B 109.5
C6 C7 H7C 109.5
H7A C7 H7C 109.5
H7B C7 H7C 109.5
C6 C8 H8A 109.5
C6 C8 H8B 109.5
H8A C8 H8B 109.5
C6 C8 H8C 109.5
H8A C8 H8C 109.5
H8B C8 H8C 109.5
C6 C9 H9A 109.5
C6 C9 H9B 109.5
H9A C9 H9B 109.5
C6 C9 H9C 109.5
H9A C9 H9C 109.5
H9B C9 H9C 109.5
C11 C10 C15 121.9(5)
C11 C10 N1 119.9(4)
C15 C10 N1 118.2(4)
C12 C11 C10 117.7(5)
C12 C11 C19 119.9(5)
C10 C11 C19 122.4(5)
C13 C12 C11 121.9(5)
C13 C12 H12A 119.1
C11 C12 H12A 119.1
C12 C13 C14 119.0(5)
C12 C13 H13A 120.5
C14 C13 H13A 120.5
C13 C14 C15 121.8(5)
C13 C14 H14A 119.1
C15 C14 H14A 119.1
C14 C15 C10 117.7(5)
C14 C15 C16 121.4(5)
C10 C15 C16 120.8(4)
C17 C16 C15 110.5(5)
C17 C16 C18 111.0(6)
C15 C16 C18 113.1(5)
C17 C16 H16A 107.3
C15 C16 H16A 107.3
C18 C16 H16A 107.3
C16 C17 H17A 109.5
C16 C17 H17B 109.5
H17A C17 H17B 109.5
C16 C17 H17C 109.5
H17A C17 H17C 109.5
H17B C17 H17C 109.5
C16 C18 H18A 109.5
C16 C18 H18B 109.5
H18A C18 H18B 109.5
C16 C18 H18C 109.5
H18A C18 H18C 109.5
H18B C18 H18C 109.5
C21 C19 C11 111.5(5)
C21 C19 C20 110.9(5)
C11 C19 C20 110.2(5)
C21 C19 H19A 108.1
C11 C19 H19A 108.1
C20 C19 H19A 108.1
C19 C20 H20A 109.5
C19 C20 H20B 109.5
H20A C20 H20B 109.5
C19 C20 H20C 109.5
H20A C20 H20C 109.5
H20B C20 H20C 109.5
C19 C21 H21A 109.5
C19 C21 H21B 109.5
H21A C21 H21B 109.5
C19 C21 H21C 109.5
H21A C21 H21C 109.5
H21B C21 H21C 109.5
N3 C22 C27 119.7(4)
N3 C22 C23 120.5(4)
C27 C22 C23 119.8(4)
C24 C23 C22 118.3(5)
C24 C23 C31 117.6(4)
C22 C23 C31 124.1(4)
C25 C24 C23 122.2(5)
C25 C24 H24A 118.9
C23 C24 H24A 118.9
C24 C25 C26 119.3(5)
C24 C25 H25A 120.3
C26 C25 H25A 120.3
C25 C26 C27 121.2(5)
C25 C26 H26A 119.4
C27 C26 H26A 119.4
C26 C27 C22 119.0(5)
C26 C27 C28 119.7(5)
C22 C27 C28 121.3(5)
C30 C28 C29 107.8(6)
C30 C28 C27 115.2(5)
C29 C28 C27 110.8(5)
C30 C28 H28A 107.6
C29 C28 H28A 107.6
C27 C28 H28A 107.6
C28 C29 H29A 109.5
C28 C29 H29B 109.5
H29A C29 H29B 109.5
C28 C29 H29C 109.5
H29A C29 H29C 109.5
H29B C29 H29C 109.5
C28 C30 H30A 109.5
C28 C30 H30B 109.5
H30A C30 H30B 109.5
C28 C30 H30C 109.5
H30A C30 H30C 109.5
H30B C30 H30C 109.5
C23 C31 C33 112.5(5)
C23 C31 C32 112.0(4)
C33 C31 C32 111.0(5)
C23 C31 H31A 107.0
C33 C31 H31A 107.0
C32 C31 H31A 107.0
C31 C32 H32A 109.5
C31 C32 H32B 109.5
H32A C32 H32B 109.5
C31 C32 H32C 109.5
H32A C32 H32C 109.5
H32B C32 H32C 109.5
C31 C33 H33A 109.5
C31 C33 H33B 109.5
H33A C33 H33B 109.5
C31 C33 H33C 109.5
H33A C33 H33C 109.5
H33B C33 H33C 109.5
N6 Ge2 N5 91.33(16)
N6 Ge2 N4 95.95(16)
N5 Ge2 N4 79.96(16)
C38 N5 C35 107.1(4)
C38 N5 Ge2 139.3(3)
C35 N5 Ge2 112.0(3)
C34 N4 C43 121.4(4)
C34 N4 Ge2 112.8(3)
C43 N4 Ge2 125.3(3)
C55 N6 Ge2 138.2(3)
C55 N6 H6A 110.9
Ge2 N6 H6A 110.9
N4 C34 C35 116.9(4)
N4 C34 H34A 121.5
C35 C34 H34A 121.5
C36 C35 N5 109.2(5)
C36 C35 C34 134.0(5)
N5 C35 C34 116.8(4)
C37 C36 C35 106.7(5)
C37 C36 H36A 126.6
C35 C36 H36A 126.6
C36 C37 C38 108.3(5)
C36 C37 H37A 125.9
C38 C37 H37A 125.9
N5 C38 C37 108.7(5)
N5 C38 C39 123.6(4)
C37 C38 C39 127.7(5)
C38 C39 C40 112.1(5)
C38 C39 C41 108.8(4)
C40 C39 C41 109.2(5)
C38 C39 C42 109.9(5)
C40 C39 C42 108.5(5)
C41 C39 C42 108.2(5)
C39 C40 H40A 109.5
C39 C40 H40B 109.5
H40A C40 H40B 109.5
C39 C40 H40C 109.5
H40A C40 H40C 109.5
H40B C40 H40C 109.5
C39 C41 H41A 109.5
C39 C41 H41B 109.5
H41A C41 H41B 109.5
C39 C41 H41C 109.5
H41A C41 H41C 109.5
H41B C41 H41C 109.5
C39 C42 H42A 109.5
C39 C42 H42B 109.5
H42A C42 H42B 109.5
C39 C42 H42C 109.5
H42A C42 H42C 109.5
H42B C42 H42C 109.5
C44 C43 C48 122.7(5)
C44 C43 N4 119.1(4)
C48 C43 N4 117.9(5)
C43 C44 C45 117.4(5)
C43 C44 C52 121.7(5)
C45 C44 C52 120.8(5)
C46 C45 C44 121.7(6)
C46 C45 H45A 119.2
C44 C45 H45A 119.2
C47 C46 C45 119.8(5)
C47 C46 H46A 120.1
C45 C46 H46A 120.1
C46 C47 C48 121.5(5)
C46 C47 H47A 119.2
C48 C47 H47A 119.2
C47 C48 C43 116.9(5)
C47 C48 C49 120.7(5)
C43 C48 C49 122.4(5)
C50 C49 C48 110.9(5)
C50 C49 C51 109.6(5)
C48 C49 C51 112.6(5)
C50 C49 H49A 107.9
C48 C49 H49A 107.9
C51 C49 H49A 107.9
C49 C50 H50A 109.5
C49 C50 H50B 109.5
H50A C50 H50B 109.5
C49 C50 H50C 109.5
H50A C50 H50C 109.5
H50B C50 H50C 109.5
C49 C51 H51A 109.5
C49 C51 H51B 109.5
H51A C51 H51B 109.5
C49 C51 H51C 109.5
H51A C51 H51C 109.5
H51B C51 H51C 109.5
C44 C52 C53 110.3(5)
C44 C52 C54 112.5(5)
C53 C52 C54 110.2(6)
C44 C52 H52A 107.9
C53 C52 H52A 107.9
C54 C52 H52A 107.9
C52 C53 H53A 109.5
C52 C53 H53B 109.5
H53A C53 H53B 109.5
C52 C53 H53C 109.5
H53A C53 H53C 109.5
H53B C53 H53C 109.5
C52 C54 H54A 109.5
C52 C54 H54B 109.5
H54A C54 H54B 109.5
C52 C54 H54C 109.5
H54A C54 H54C 109.5
H54B C54 H54C 109.5
N6 C55 C56 121.2(4)
N6 C55 C60 119.7(4)
C56 C55 C60 119.1(5)
C57 C56 C55 119.2(5)
C57 C56 C61 120.7(5)
C55 C56 C61 120.1(4)
C58 C57 C56 122.3(6)
C58 C57 H57A 118.9
C56 C57 H57A 118.9
C59 C58 C57 118.7(5)
C59 C58 H58A 120.6
C57 C58 H58A 120.6
C58 C59 C60 122.2(6)
C58 C59 H59A 118.9
C60 C59 H59A 118.9
C59 C60 C55 118.6(5)
C59 C60 C64 118.7(5)
C55 C60 C64 122.7(4)
C63 C61 C56 109.2(5)
C63 C61 C62 111.9(5)
C56 C61 C62 114.7(5)
C63 C61 H61A 106.9
C56 C61 H61A 106.9
C62 C61 H61A 106.9
C61 C62 H62A 109.5
C61 C62 H62B 109.5
H62A C62 H62B 109.5
C61 C62 H62C 109.5
H62A C62 H62C 109.5
H62B C62 H62C 109.5
C61 C63 H63A 109.5
C61 C63 H63B 109.5
H63A C63 H63B 109.5
C61 C63 H63C 109.5
H63A C63 H63C 109.5
H63B C63 H63C 109.5
C66' C64 C65 121.9(10)
C66' C64 C60 116.6(9)
C65 C64 C60 118.7(8)
C66' C64 C65' 113.0(12)
C65 C64 C65' 32.5(8)
C60 C64 C65' 107.4(8)
C66' C64 C66 29.3(12)
C65 C64 C66 112.9(10)
C60 C64 C66 108.5(8)
C65' C64 C66 91.2(10)
C66' C64 H64 75.9
C65 C64 H64 105.2
C60 C64 H64 105.2
C65' C64 H64 136.3
C66 C64 H64 105.2
C64 C65 H65A 109.5
C64 C65 H65B 109.5
H65A C65 H65B 109.5
C64 C65 H65C 109.5
H65A C65 H65C 109.5
H65B C65 H65C 109.5
C64 C66 H66A 109.5
C64 C66 H66B 109.5
H66A C66 H66B 109.5
C64 C66 H66C 109.5
H66A C66 H66C 109.5
H66B C66 H66C 109.5
C64 C65' H65D 109.5
C64 C65' H65E 109.5
H65D C65' H65E 109.5
C64 C65' H65F 109.5
H65D C65' H65F 109.5
H65E C65' H65F 109.5
C64 C66' H66D 109.5
C64 C66' H66E 109.5
H66D C66' H66E 109.5
C64 C66' H66F 109.5
H66D C66' H66F 109.5
H66E C66' H66F 109.5
N9 Ge3 N8 98.11(16)
N9 Ge3 N7 90.91(16)
N8 Ge3 N7 79.58(15)
C71 N8 C68 107.1(4)
C71 N8 Ge3 138.5(3)
C68 N8 Ge3 112.9(3)
C67 N7 C76 120.2(4)
C67 N7 Ge3 113.5(3)
C76 N7 Ge3 126.3(3)
C88 N9 Ge3 125.1(3)
C88 N9 H9D 117.4
Ge3 N9 H9D 117.4
N7 C67 C68 116.7(4)
N7 C67 H67A 121.6
C68 C67 H67A 121.6
N8 C68 C67 116.7(4)
N8 C68 C69 110.2(4)
C67 C68 C69 133.1(5)
C70 C69 C68 105.3(5)
C70 C69 H69A 127.4
C68 C69 H69A 127.4
C69 C70 C71 108.6(4)
C69 C70 H70A 125.7
C71 C70 H70A 125.7
N8 C71 C70 108.9(4)
N8 C71 C72 123.2(4)
C70 C71 C72 127.9(4)
C75 C72 C71 110.9(5)
C75 C72 C73 110.9(6)
C71 C72 C73 110.5(5)
C75 C72 C74 106.9(6)
C71 C72 C74 110.1(5)
C73 C72 C74 107.5(6)
C72 C73 H73A 109.5
C72 C73 H73B 109.5
H73A C73 H73B 109.5
C72 C73 H73C 109.5
H73A C73 H73C 109.5
H73B C73 H73C 109.5
C72 C74 H74A 109.5
C72 C74 H74B 109.5
H74A C74 H74B 109.5
C72 C74 H74C 109.5
H74A C74 H74C 109.5
H74B C74 H74C 109.5
C72 C75 H75A 109.5
C72 C75 H75B 109.5
H75A C75 H75B 109.5
C72 C75 H75C 109.5
H75A C75 H75C 109.5
H75B C75 H75C 109.5
C81 C76 C77 121.7(4)
C81 C76 N7 119.9(4)
C77 C76 N7 118.4(4)
C78 C77 C76 118.1(5)
C78 C77 C85 121.1(4)
C76 C77 C85 120.7(4)
C79 C78 C77 120.8(5)
C79 C78 H78A 119.6
C77 C78 H78A 119.6
C78 C79 C80 120.3(5)
C78 C79 H79A 119.9
C80 C79 H79A 119.9
C79 C80 C81 121.6(5)
C79 C80 H80A 119.2
C81 C80 H80A 119.2
C80 C81 C76 117.4(5)
C80 C81 C82 120.1(5)
C76 C81 C82 122.5(4)
C81 C82 C84 111.7(5)
C81 C82 C83 110.9(5)
C84 C82 C83 111.8(5)
C81 C82 H82A 107.4
C84 C82 H82A 107.4
C83 C82 H82A 107.4
C82 C83 H83A 109.5
C82 C83 H83B 109.5
H83A C83 H83B 109.5
C82 C83 H83C 109.5
H83A C83 H83C 109.5
H83B C83 H83C 109.5
C82 C84 H84A 109.5
C82 C84 H84B 109.5
H84A C84 H84B 109.5
C82 C84 H84C 109.5
H84A C84 H84C 109.5
H84B C84 H84C 109.5
C86 C85 C87 111.4(6)
C86 C85 C77 111.9(5)
C87 C85 C77 112.5(5)
C86 C85 H85A 106.8
C87 C85 H85A 106.8
C77 C85 H85A 106.8
C85 C86 H86A 109.5
C85 C86 H86B 109.5
H86A C86 H86B 109.5
C85 C86 H86C 109.5
H86A C86 H86C 109.5
H86B C86 H86C 109.5
C85 C87 H87A 109.5
C85 C87 H87B 109.5
H87A C87 H87B 109.5
C85 C87 H87C 109.5
H87A C87 H87C 109.5
H87B C87 H87C 109.5
N9 C88 C93 121.1(4)
N9 C88 C89 120.2(4)
C93 C88 C89 118.6(5)
C90 C89 C88 118.8(5)
C90 C89 C97 118.3(5)
C88 C89 C97 122.8(5)
C91 C90 C89 121.5(5)
C91 C90 H90A 119.2
C89 C90 H90A 119.2
C90 C91 C92 120.4(5)
C90 C91 H91A 119.8
C92 C91 H91A 119.8
C91 C92 C93 120.6(5)
C91 C92 H92A 119.7
C93 C92 H92A 119.7
C92 C93 C88 120.0(5)
C92 C93 C94 118.9(5)
C88 C93 C94 121.0(5)
C93 C94 C96 112.8(5)
C93 C94 C95 109.8(5)
C96 C94 C95 110.6(6)
C93 C94 H94A 107.8
C96 C94 H94A 107.8
C95 C94 H94A 107.8
C94 C95 H95A 109.5
C94 C95 H95B 109.5
H95A C95 H95B 109.5
C94 C95 H95C 109.5
H95A C95 H95C 109.5
H95B C95 H95C 109.5
C94 C96 H96A 109.5
C94 C96 H96B 109.5
H96A C96 H96B 109.5
C94 C96 H96C 109.5
H96A C96 H96C 109.5
H96B C96 H96C 109.5
C89 C97 C98 113.2(5)
C89 C97 C99 111.5(5)
C98 C97 C99 110.6(5)
C89 C97 H97A 107.1
C98 C97 H97A 107.1
C99 C97 H97A 107.1
C97 C98 H98A 109.5
C97 C98 H98B 109.5
H98A C98 H98B 109.5
C97 C98 H98C 109.5
H98A C98 H98C 109.5
H98B C98 H98C 109.5
C97 C99 H99A 109.5
C97 C99 H99B 109.5
H99A C99 H99B 109.5
C97 C99 H99C 109.5
H99A C99 H99C 109.5
H99B C99 H99C 109.5
N12 Ge4 N11 92.00(17)
N12 Ge4 N10 96.24(16)
N11 Ge4 N10 80.47(16)
C104 N11 C101 108.1(4)
C104 N11 Ge4 138.2(3)
C101 N11 Ge4 111.6(3)
C100 N10 C109 122.9(4)
C100 N10 Ge4 111.6(3)
C109 N10 Ge4 125.2(3)
C121 N12 Ge4 137.4(3)
C121 N12 H12B 111.3
Ge4 N12 H12B 111.3
N10 C100 C101 116.9(5)
N10 C100 H10A 121.5
C101 C100 H10A 121.5
N11 C101 C100 117.9(5)
N11 C101 C102 109.5(4)
C100 C101 C102 132.6(5)
C103 C102 C101 105.0(5)
C103 C102 H10B 127.5
C101 C102 H10B 127.5
C102 C103 C104 108.5(5)
C102 C103 H10C 125.8
C104 C103 H10C 125.8
N11 C104 C103 108.9(4)
N11 C104 C105 124.5(5)
C103 C104 C105 126.4(5)
C104 C105 C107 109.5(4)
C104 C105 C108 110.4(5)
C107 C105 C108 109.0(5)
C104 C105 C106 111.6(4)
C107 C105 C106 108.1(5)
C108 C105 C106 108.2(5)
C105 C106 H10D 109.5
C105 C106 H10E 109.5
H10D C106 H10E 109.5
C105 C106 H10F 109.5
H10D C106 H10F 109.5
H10E C106 H10F 109.5
C105 C107 H10G 109.5
C105 C107 H10H 109.5
H10G C107 H10H 109.5
C105 C107 H10I 109.5
H10G C107 H10I 109.5
H10H C107 H10I 109.5
C105 C108 H10J 109.5
C105 C108 H10K 109.5
H10J C108 H10K 109.5
C105 C108 H10L 109.5
H10J C108 H10L 109.5
H10K C108 H10L 109.5
C110 C109 C114 121.9(5)
C110 C109 N10 118.9(4)
C114 C109 N10 119.1(4)
C111 C110 C109 118.1(5)
C111 C110 C118 120.6(5)
C109 C110 C118 121.3(5)
C112 C111 C110 121.3(5)
C112 C111 H11A 119.3
C110 C111 H11A 119.3
C113 C112 C111 119.6(5)
C113 C112 H11B 120.2
C111 C112 H11B 120.2
C112 C113 C114 121.9(5)
C112 C113 H11C 119.0
C114 C113 H11C 119.0
C113 C114 C109 117.1(5)
C113 C114 C115 120.6(5)
C109 C114 C115 122.3(5)
C114 C115 C117 113.2(5)
C114 C115 C116 110.6(5)
C117 C115 C116 110.5(5)
C114 C115 H11D 107.4
C117 C115 H11D 107.4
C116 C115 H11D 107.4
C115 C116 H11E 109.5
C115 C116 H11F 109.5
H11E C116 H11F 109.5
C115 C116 H11G 109.5
H11E C116 H11G 109.5
H11F C116 H11G 109.5
C115 C117 H11H 109.5
C115 C117 H11I 109.5
H11H C117 H11I 109.5
C115 C117 H11J 109.5
H11H C117 H11J 109.5
H11I C117 H11J 109.5
C110 C118 C120 113.3(5)
C110 C118 C119 111.1(5)
C120 C118 C119 110.5(5)
C110 C118 H11K 107.2
C120 C118 H11K 107.2
C119 C118 H11K 107.2
C118 C119 H11L 109.5
C118 C119 H11M 109.5
H11L C119 H11M 109.5
C118 C119 H11N 109.5
H11L C119 H11N 109.5
H11M C119 H11N 109.5
C118 C120 H12C 109.5
C118 C120 H12D 109.5
H12C C120 H12D 109.5
C118 C120 H12E 109.5
H12C C120 H12E 109.5
H12D C120 H12E 109.5
N12 C121 C126 119.9(4)
N12 C121 C122 120.5(4)
C126 C121 C122 119.5(5)
C123 C122 C121 118.1(5)
C123 C122 C130 120.5(5)
C121 C122 C130 121.3(4)
C124 C123 C122 122.2(5)
C124 C123 H12F 118.9
C122 C123 H12F 118.9
C125 C124 C123 118.7(5)
C125 C124 H12G 120.6
C123 C124 H12G 120.6
C124 C125 C126 122.4(5)
C124 C125 H12H 118.8
C126 C125 H12H 118.8
C125 C126 C121 119.0(5)
C125 C126 C127 119.5(5)
C121 C126 C127 121.5(4)
C12B C127 C128 129.9(12)
C12B C127 C126 117.5(11)
C128 C127 C126 112.6(6)
C12B C127 C129 49.0(15)
C128 C127 C129 108.8(7)
C126 C127 C129 113.3(6)
C12B C127 C12A 113.7(19)
C128 C127 C12A 41.3(15)
C126 C127 C12A 111.5(11)
C129 C127 C12A 72.4(17)
C12B C127 H127 104.1
C128 C127 H127 63.7
C126 C127 H127 104.1
C129 C127 H127 141.0
C12A C127 H127 104.1
C127 C128 H12I 109.5
C127 C128 H12J 109.5
H12I C128 H12J 109.5
C127 C128 H12K 109.5
H12I C128 H12K 109.5
H12J C128 H12K 109.5
C127 C129 H12L 109.5
C127 C129 H12M 109.5
H12L C129 H12M 109.5
C127 C129 H12N 109.5
H12L C129 H12N 109.5
H12M C129 H12N 109.5
C127 C12A H12O 109.5
C127 C12A H12P 109.5
H12O C12A H12P 109.5
C127 C12A H12Q 109.5
H12O C12A H12Q 109.5
H12P C12A H12Q 109.5
C127 C12B H12R 109.5
C127 C12B H12S 109.5
H12R C12B H12S 109.5
C127 C12B H12T 109.5
H12R C12B H12T 109.5
H12S C12B H12T 109.5
C122 C130 C131 115.4(5)
C122 C130 C132 110.2(4)
C131 C130 C132 111.2(5)
C122 C130 H13B 106.5
C131 C130 H13B 106.5
C132 C130 H13B 106.5
C130 C131 H13C 109.5
C130 C131 H13D 109.5
H13C C131 H13D 109.5
C130 C131 H13E 109.5
H13C C131 H13E 109.5
H13D C131 H13E 109.5
C130 C132 H13F 109.5
C130 C132 H13G 109.5
H13F C132 H13G 109.5
C130 C132 H13H 109.5
H13F C132 H13H 109.5
H13G C132 H13H 109.5

loop_
_geom_bond_atom_site_label_1
_geom_bond_atom_site_label_2
_geom_bond_distance
Ge1 N3 1.885(4)
Ge1 N2 2.006(4)
Ge1 N1 2.104(4)
N1 C1 1.303(6)
N1 C10 1.446(6)
N2 C2 1.373(6)
N2 C5 1.383(6)
N3 C22 1.403(6)
N3 H3A 0.8800
C1 C2 1.408(7)
C1 H1A 0.9500
C2 C3 1.394(7)
C3 C4 1.377(8)
C3 H3B 0.9500
C4 C5 1.397(7)
C4 H4A 0.9500
C5 C6 1.510(8)
C6 C9 1.522(8)
C6 C7 1.529(9)
C6 C8 1.547(8)
C7 H7A 0.9800
C7 H7B 0.9800
C7 H7C 0.9800
C8 H8A 0.9800
C8 H8B 0.9800
C8 H8C 0.9800
C9 H9A 0.9800
C9 H9B 0.9800
C9 H9C 0.9800
C10 C11 1.399(7)
C10 C15 1.402(7)
C11 C12 1.389(8)
C11 C19 1.522(7)
C12 C13 1.383(8)
C12 H12A 0.9500
C13 C14 1.385(8)
C13 H13A 0.9500
C14 C15 1.387(7)
C14 H14A 0.9500
C15 C16 1.525(7)
C16 C17 1.513(8)
C16 C18 1.527(8)
C16 H16A 1.0000
C17 H17A 0.9800
C17 H17B 0.9800
C17 H17C 0.9800
C18 H18A 0.9800
C18 H18B 0.9800
C18 H18C 0.9800
C19 C21 1.519(8)
C19 C20 1.538(8)
C19 H19A 1.0000
C20 H20A 0.9800
C20 H20B 0.9800
C20 H20C 0.9800
C21 H21A 0.9800
C21 H21B 0.9800
C21 H21C 0.9800
C22 C27 1.408(7)
C22 C23 1.412(7)
C23 C24 1.396(7)
C23 C31 1.522(7)
C24 C25 1.368(8)
C24 H24A 0.9500
C25 C26 1.381(8)
C25 H25A 0.9500
C26 C27 1.395(7)
C26 H26A 0.9500
C27 C28 1.527(7)
C28 C30 1.524(9)
C28 C29 1.525(9)
C28 H28A 1.0000
C29 H29A 0.9800
C29 H29B 0.9800
C29 H29C 0.9800
C30 H30A 0.9800
C30 H30B 0.9800
C30 H30C 0.9800
C31 C33 1.535(8)
C31 C32 1.541(8)
C31 H31A 1.0000
C32 H32A 0.9800
C32 H32B 0.9800
C32 H32C 0.9800
C33 H33A 0.9800
C33 H33B 0.9800
C33 H33C 0.9800
Ge2 N6 1.879(3)
Ge2 N5 2.001(4)
Ge2 N4 2.097(4)
N5 C38 1.365(6)
N5 C35 1.395(7)
N4 C34 1.293(6)
N4 C43 1.460(6)
N6 C55 1.405(6)
N6 H6A 0.8800
C34 C35 1.418(7)
C34 H34A 0.9500
C35 C36 1.389(8)
C36 C37 1.381(8)
C36 H36A 0.9500
C37 C38 1.399(8)
C37 H37A 0.9500
C38 C39 1.522(8)
C39 C40 1.525(8)
C39 C41 1.534(8)
C39 C42 1.539(8)
C40 H40A 0.9800
C40 H40B 0.9800
C40 H40C 0.9800
C41 H41A 0.9800
C41 H41B 0.9800
C41 H41C 0.9800
C42 H42A 0.9800
C42 H42B 0.9800
C42 H42C 0.9800
C43 C44 1.385(7)
C43 C48 1.411(7)
C44 C45 1.398(8)
C44 C52 1.521(7)
C45 C46 1.376(8)
C45 H45A 0.9500
C46 C47 1.376(9)
C46 H46A 0.9500
C47 C48 1.400(8)
C47 H47A 0.9500
C48 C49 1.531(8)
C49 C50 1.529(8)
C49 C51 1.532(8)
C49 H49A 1.0000
C50 H50A 0.9800
C50 H50B 0.9800
C50 H50C 0.9800
C51 H51A 0.9800
C51 H51B 0.9800
C51 H51C 0.9800
C52 C53 1.528(9)
C52 C54 1.532(9)
C52 H52A 1.0000
C53 H53A 0.9800
C53 H53B 0.9800
C53 H53C 0.9800
C54 H54A 0.9800
C54 H54B 0.9800
C54 H54C 0.9800
C55 C56 1.414(7)
C55 C60 1.419(8)
C56 C57 1.380(8)
C56 C61 1.528(8)
C57 C58 1.380(9)
C57 H57A 0.9500
C58 C59 1.369(9)
C58 H58A 0.9500
C59 C60 1.398(8)
C59 H59A 0.9500
C60 C64 1.533(8)
C61 C63 1.528(7)
C61 C62 1.531(8)
C61 H61A 1.0000
C62 H62A 0.9800
C62 H62B 0.9800
C62 H62C 0.9800
C63 H63A 0.9800
C63 H63B 0.9800
C63 H63C 0.9800
C64 C66' 1.327(18)
C64 C65 1.371(15)
C64 C65' 1.607(15)
C64 C66 1.695(17)
C64 H64 1.0000
C65 H65A 0.9800
C65 H65B 0.9800
C65 H65C 0.9800
C66 H66A 0.9800
C66 H66B 0.9800
C66 H66C 0.9800
C65' H65D 0.9800
C65' H65E 0.9800
C65' H65F 0.9800
C66' H66D 0.9800
C66' H66E 0.9800
C66' H66F 0.9800
Ge3 N9 1.890(4)
Ge3 N8 2.008(4)
Ge3 N7 2.071(4)
N8 C71 1.372(6)
N8 C68 1.379(6)
N7 C67 1.313(6)
N7 C76 1.433(6)
N9 C88 1.404(6)
N9 H9D 0.8800
C67 C68 1.401(7)
C67 H67A 0.9500
C68 C69 1.424(7)
C69 C70 1.387(8)
C69 H69A 0.9500
C70 C71 1.412(8)
C70 H70A 0.9500
C71 C72 1.514(7)
C72 C75 1.498(8)
C72 C73 1.531(9)
C72 C74 1.536(9)
C73 H73A 0.9800
C73 H73B 0.9800
C73 H73C 0.9800
C74 H74A 0.9800
C74 H74B 0.9800
C74 H74C 0.9800
C75 H75A 0.9800
C75 H75B 0.9800
C75 H75C 0.9800
C76 C81 1.401(7)
C76 C77 1.407(7)
C77 C78 1.386(7)
C77 C85 1.522(7)
C78 C79 1.370(8)
C78 H78A 0.9500
C79 C80 1.381(8)
C79 H79A 0.9500
C80 C81 1.382(7)
C80 H80A 0.9500
C81 C82 1.520(7)
C82 C84 1.526(9)
C82 C83 1.532(8)
C82 H82A 1.0000
C83 H83A 0.9800
C83 H83B 0.9800
C83 H83C 0.9800
C84 H84A 0.9800
C84 H84B 0.9800
C84 H84C 0.9800
C85 C86 1.497(9)
C85 C87 1.520(8)
C85 H85A 1.0000
C86 H86A 0.9800
C86 H86B 0.9800
C86 H86C 0.9800
C87 H87A 0.9800
C87 H87B 0.9800
C87 H87C 0.9800
C88 C93 1.415(7)
C88 C89 1.427(7)
C89 C90 1.394(8)
C89 C97 1.519(7)
C90 C91 1.364(8)
C90 H90A 0.9500
C91 C92 1.383(8)
C91 H91A 0.9500
C92 C93 1.387(7)
C92 H92A 0.9500
C93 C94 1.517(7)
C94 C96 1.526(8)
C94 C95 1.529(9)
C94 H94A 1.0000
C95 H95A 0.9800
C95 H95B 0.9800
C95 H95C 0.9800
C96 H96A 0.9800
C96 H96B 0.9800
C96 H96C 0.9800
C97 C98 1.529(8)
C97 C99 1.533(8)
C97 H97A 1.0000
C98 H98A 0.9800
C98 H98B 0.9800
C98 H98C 0.9800
C99 H99A 0.9800
C99 H99B 0.9800
C99 H99C 0.9800
Ge4 N12 1.891(4)
Ge4 N11 1.998(4)
Ge4 N10 2.102(4)
N11 C104 1.349(6)
N11 C101 1.382(7)
N10 C100 1.311(7)
N10 C109 1.437(6)
N12 C121 1.401(6)
N12 H12B 0.8800
C100 C101 1.408(7)
C100 H10A 0.9500
C101 C102 1.417(8)
C102 C103 1.399(8)
C102 H10B 0.9500
C103 C104 1.405(8)
C103 H10C 0.9500
C104 C105 1.512(7)
C105 C107 1.522(8)
C105 C108 1.533(7)
C105 C106 1.537(8)
C106 H10D 0.9800
C106 H10E 0.9800
C106 H10F 0.9800
C107 H10G 0.9800
C107 H10H 0.9800
C107 H10I 0.9800
C108 H10J 0.9800
C108 H10K 0.9800
C108 H10L 0.9800
C109 C110 1.393(7)
C109 C114 1.410(7)
C110 C111 1.384(8)
C110 C118 1.523(7)
C111 C112 1.382(8)
C111 H11A 0.9500
C112 C113 1.373(9)
C112 H11B 0.9500
C113 C114 1.388(8)
C113 H11C 0.9500
C114 C115 1.515(8)
C115 C117 1.527(8)
C115 C116 1.538(8)
C115 H11D 1.0000
C116 H11E 0.9800
C116 H11F 0.9800
C116 H11G 0.9800
C117 H11H 0.9800
C117 H11I 0.9800
C117 H11J 0.9800
C118 C120 1.530(9)
C118 C119 1.539(9)
C118 H11K 1.0000
C119 H11L 0.9800
C119 H11M 0.9800
C119 H11N 0.9800
C120 H12C 0.9800
C120 H12D 0.9800
C120 H12E 0.9800
C121 C126 1.414(7)
C121 C122 1.423(7)
C122 C123 1.402(7)
C122 C130 1.507(7)
C123 C124 1.377(8)
C123 H12F 0.9500
C124 C125 1.376(8)
C124 H12G 0.9500
C125 C126 1.382(7)
C125 H12H 0.9500
C126 C127 1.519(8)
C127 C12B 1.36(2)
C127 C128 1.499(11)
C127 C129 1.562(10)
C127 C12A 1.56(2)
C127 H127 1.0000
C128 H12I 0.9800
C128 H12J 0.9800
C128 H12K 0.9800
C129 H12L 0.9800
C129 H12M 0.9800
C129 H12N 0.9800
C12A H12O 0.9800
C12A H12P 0.9800
C12A H12Q 0.9800
C12B H12R 0.9800
C12B H12S 0.9800
C12B H12T 0.9800
C130 C131 1.529(8)
C130 C132 1.530(7)
C130 H13B 1.0000
C131 H13C 0.9800
C131 H13D 0.9800
C131 H13E 0.9800
C132 H13F 0.9800
C132 H13G 0.9800
C132 H13H 0.9800
